data_4501633
loop_
_publ_author_name
'Chandrasekhar, Vadapalli'
'Singh, Puja'

_publ_section_title
;
 In Situ Generated Hydrated Diorganotin Cations as Synthons for
 Hydrogen-Bonded and Coordination-Driven 1D-, 2D-, and 3D-Assemblies
;
_journal_issue 7
_journal_name_full 'Crystal Growth &amp; Design'
_journal_page_first 3077
_journal_paper_doi 10.1021/cg100179q
_journal_volume 10
_journal_year 2010
_chemical_formula_sum 'C54 H60 N4 O16 S4 Sn'
_chemical_formula_weight 1267.99
_chemical_name_common 'organotin sulfonate'
_chemical_name_systematic
; 
 ? 
;
_space_group_IT_number 15
_symmetry_cell_setting monoclinic
_symmetry_space_group_name_Hall '-C 2yc'
_symmetry_space_group_name_H-M 'C 1 2/c 1'
_atom_sites_solution_hydrogens geom
_atom_sites_solution_primary direct
_atom_sites_solution_secondary difmap
_audit_creation_method SHELXL-97
_cell_angle_alpha 90.00
_cell_angle_beta 91.763(2)
_cell_angle_gamma 90.00
_cell_formula_units_Z 4
_cell_length_a 22.376(2)
_cell_length_b 7.6045(8)
_cell_length_c 30.762(3)
_cell_measurement_reflns_used 3295
_cell_measurement_temperature 100(2)
_cell_measurement_theta_max 28.08
_cell_measurement_theta_min 2.22
_cell_volume 5231.9(9)
_computing_cell_refinement 'Bruker SMART'
_computing_data_collection 'Bruker SMART'
_computing_data_reduction 'Bruker SAINT'
_computing_molecular_graphics 'Bruker SHELXTL'
_computing_publication_material 'Bruker SHELXTL'
_computing_structure_refinement 'Bruker SHELXTL'
_computing_structure_solution 'Bruker SHELXTL'
_diffrn_ambient_temperature 100(2)
_diffrn_measured_fraction_theta_full 0.993
_diffrn_measured_fraction_theta_max 0.993
_diffrn_measurement_device_type 'CCD area detector'
_diffrn_measurement_method 'phi and omega scans'
_diffrn_radiation_monochromator graphite
_diffrn_radiation_source 'sealed tube'
_diffrn_radiation_type MoK\a
_diffrn_radiation_wavelength 0.71073
_diffrn_reflns_av_R_equivalents 0.0422
_diffrn_reflns_av_sigmaI/netI 0.0527
_diffrn_reflns_limit_h_max 27
_diffrn_reflns_limit_h_min -15
_diffrn_reflns_limit_k_max 9
_diffrn_reflns_limit_k_min -8
_diffrn_reflns_limit_l_max 35
_diffrn_reflns_limit_l_min -37
_diffrn_reflns_number 14102
_diffrn_reflns_theta_full 25.99
_diffrn_reflns_theta_max 25.99
_diffrn_reflns_theta_min 2.22
_exptl_absorpt_coefficient_mu 0.726
_exptl_absorpt_correction_T_max 0.870
_exptl_absorpt_correction_T_min 0.860
_exptl_absorpt_correction_type empirical
_exptl_absorpt_process_details SADABS
_exptl_crystal_colour colorless
_exptl_crystal_density_diffrn 1.610
_exptl_crystal_density_method 'not measured'
_exptl_crystal_description block-like
_exptl_crystal_F_000 2616
_exptl_crystal_size_max 0.2
_exptl_crystal_size_mid 0.2
_exptl_crystal_size_min 0.2
_refine_diff_density_max 0.949
_refine_diff_density_min -0.555
_refine_diff_density_rms 0.160
_refine_ls_extinction_method none
_refine_ls_goodness_of_fit_ref 1.070
_refine_ls_hydrogen_treatment constr
_refine_ls_matrix_type full
_refine_ls_number_parameters 360
_refine_ls_number_reflns 5121
_refine_ls_number_restraints 0
_refine_ls_restrained_S_all 1.070
_refine_ls_R_factor_all 0.0589
_refine_ls_R_factor_gt 0.0441
_refine_ls_shift/su_max 0.000
_refine_ls_shift/su_mean 0.000
_refine_ls_structure_factor_coef Fsqd
_refine_ls_weighting_details 'calc w=1/[\s^2^(Fo^2^)+(0.0634P)^2^+5.9361P] where P=(Fo^2^+2Fc^2^)/3'
_refine_ls_weighting_scheme calc
_refine_ls_wR_factor_gt 0.1112
_refine_ls_wR_factor_ref 0.1229
_reflns_number_gt 4003
_reflns_number_total 5121
_reflns_threshold_expression >2sigma(I)
_cod_data_source_file cg100179q_si_008.cif
_cod_data_source_block 23octbm
_cod_depositor_comments
;
The following automatic conversions were performed:

'_symmetry_cell_setting' value 'Monoclinic' changed to 'monoclinic'
according to /home/saulius/struct/CIF-dictionaries/cif_core.dic
dictionary named 'cif_core.dic' version 2.4.2 from
2011-04-26.

'_exptl_absorpt_correction_type' value 'Empirical'
changed to 'empirical' according to
/home/saulius/struct/CIF-dictionaries/cif_core.dic dictionary named
'cif_core.dic' version 2.4.2 from 2011-04-26.

Automatic conversion script
Id: cif_fix_values 1715 2011-07-08 13:25:40Z adriana 
;
_cod_original_cell_volume 5231.9(10)
_cod_original_sg_symbol_H-M C2/c
_cod_database_code 4501633

loop_
_symmetry_equiv_pos_as_xyz
'x, y, z'
'-x, y, -z+1/2'
'x+1/2, y+1/2, z'
'-x+1/2, y+1/2, -z+1/2'
'-x, -y, -z'
'x, -y, z-1/2'
'-x+1/2, -y+1/2, -z'
'x+1/2, -y+1/2, z-1/2'

loop_
_atom_site_label
_atom_site_type_symbol
_atom_site_fract_x
_atom_site_fract_y
_atom_site_fract_z
_atom_site_U_iso_or_equiv
_atom_site_adp_type
_atom_site_occupancy
_atom_site_symmetry_multiplicity
_atom_site_calc_flag
_atom_site_refinement_flags
Sn1 Sn 0.7500 0.7500 0.0000 0.01382(12) Uani 1 2 d S
S1 S 0.88286(4) 0.83722(12) 0.05873(3) 0.0163(2) Uani 1 1 d .
S2 S 0.65437(4) 0.25400(11) 0.25223(3) 0.0143(2) Uani 1 1 d .
O1 O 0.74244(11) 0.6170(3) 0.06402(7) 0.0187(6) Uani 1 1 d .
O2 O 0.84636(11) 0.8068(3) 0.01810(8) 0.0189(6) Uani 1 1 d .
O3 O 0.84990(11) 0.9278(3) 0.09128(8) 0.0211(6) Uani 1 1 d .
O4 O 0.91258(12) 0.6779(3) 0.07304(8) 0.0215(6) Uani 1 1 d .
O5 O 0.21330(11) 0.8077(4) 0.14857(8) 0.0240(6) Uani 1 1 d .
H51 H 0.1933 0.8442 0.1694 0.036 Uiso 1 1 calc R
O6 O 0.66224(11) 0.3942(3) 0.21945(8) 0.0187(6) Uani 1 1 d .
O7 O 0.65626(11) 0.0812(3) 0.23233(8) 0.0208(6) Uani 1 1 d .
O8 O 0.69363(12) 0.2769(3) 0.28986(8) 0.0221(6) Uani 1 1 d .
N1 N 0.69949(13) 0.6642(4) 0.09183(9) 0.0157(6) Uani 1 1 d .
N2 N 0.27316(13) 0.8035(4) 0.16087(10) 0.0180(7) Uani 1 1 d .
C1 C 0.72543(17) 0.9973(5) 0.02629(12) 0.0221(8) Uani 1 1 d .
H1A H 0.7213 0.9821 0.0580 0.027 Uiso 1 1 calc R
H1B H 0.7590 1.0797 0.0222 0.027 Uiso 1 1 calc R
C2 C 0.6695(2) 1.0839(6) 0.00873(15) 0.0419(12) Uani 1 1 d .
H2A H 0.6381 0.9938 0.0038 0.050 Uiso 1 1 calc R
H2B H 0.6775 1.1397 -0.0196 0.050 Uiso 1 1 calc R
C3 C 0.6468(2) 1.2252(5) 0.04077(15) 0.0325(10) Uani 1 1 d .
H3A H 0.6818 1.2906 0.0529 0.039 Uiso 1 1 calc R
H3B H 0.6215 1.3101 0.0242 0.039 Uiso 1 1 calc R
C4 C 0.6115(2) 1.1553(7) 0.07812(16) 0.0459(13) Uani 1 1 d .
H4A H 0.5775 1.0865 0.0667 0.069 Uiso 1 1 calc R
H4B H 0.5969 1.2539 0.0953 0.069 Uiso 1 1 calc R
H4C H 0.6373 1.0802 0.0966 0.069 Uiso 1 1 calc R
C5 C 0.64236(16) 0.6272(5) 0.08140(11) 0.0183(8) Uani 1 1 d .
H5 H 0.6323 0.5772 0.0538 0.022 Uiso 1 1 calc R
C6 C 0.59824(17) 0.6610(5) 0.11021(11) 0.0187(8) Uani 1 1 d .
H6 H 0.5579 0.6333 0.1025 0.022 Uiso 1 1 calc R
C7 C 0.61197(16) 0.7350(4) 0.15031(11) 0.0138(7) Uani 1 1 d .
C8 C 0.67215(17) 0.7742(5) 0.15972(12) 0.0184(8) Uani 1 1 d .
H8 H 0.6832 0.8257 0.1869 0.022 Uiso 1 1 calc R
C9 C 0.71538(17) 0.7394(4) 0.13030(12) 0.0178(8) Uani 1 1 d .
H9 H 0.7560 0.7678 0.1369 0.021 Uiso 1 1 calc R
C10 C 0.56480(16) 0.7667(5) 0.18317(11) 0.0164(8) Uani 1 1 d .
H10A H 0.5747 0.8763 0.1992 0.020 Uiso 1 1 calc R
H10B H 0.5661 0.6690 0.2045 0.020 Uiso 1 1 calc R
C11 C 0.50118(16) 0.7820(5) 0.16408(11) 0.0164(8) Uani 1 1 d .
H11A H 0.4988 0.8833 0.1439 0.020 Uiso 1 1 calc R
H11B H 0.4911 0.6743 0.1473 0.020 Uiso 1 1 calc R
C12 C 0.45637(16) 0.8066(5) 0.19982(12) 0.0181(8) Uani 1 1 d .
H12A H 0.4629 0.7128 0.2218 0.022 Uiso 1 1 calc R
H12B H 0.4646 0.9206 0.2144 0.022 Uiso 1 1 calc R
C13 C 0.39176(17) 0.8031(5) 0.18479(11) 0.0161(7) Uani 1 1 d .
C14 C 0.37082(16) 0.8949(5) 0.14806(11) 0.0163(7) Uani 1 1 d .
H14 H 0.3981 0.9581 0.1309 0.020 Uiso 1 1 calc R
C15 C 0.31119(17) 0.8943(5) 0.13663(11) 0.0176(8) Uani 1 1 d .
H15 H 0.2969 0.9575 0.1118 0.021 Uiso 1 1 calc R
C16 C 0.29120(17) 0.7064(5) 0.19539(12) 0.0186(8) Uani 1 1 d .
H16 H 0.2633 0.6383 0.2108 0.022 Uiso 1 1 calc R
C17 C 0.35043(16) 0.7075(5) 0.20789(11) 0.0158(7) Uani 1 1 d .
H17 H 0.3635 0.6419 0.2327 0.019 Uiso 1 1 calc R
C18 C 0.93715(16) 1.1543(5) 0.05550(11) 0.0172(8) Uani 1 1 d .
H18 H 0.9091 1.1854 0.0768 0.021 Uiso 1 1 calc R
C19 C 0.93857(15) 0.9858(5) 0.04003(11) 0.0142(7) Uani 1 1 d .
C20 C 0.98013(15) 0.9340(4) 0.00777(10) 0.0119(7) Uani 1 1 d .
C21 C 0.98320(16) 0.7601(4) -0.00916(11) 0.0148(7) Uani 1 1 d .
H21 H 0.9571 0.6721 0.0013 0.018 Uiso 1 1 calc R
C22 C 1.02311(17) 0.7183(5) -0.04018(12) 0.0178(8) Uani 1 1 d .
H22 H 1.0241 0.6021 -0.0515 0.021 Uiso 1 1 calc R
C23 C 0.48490(17) 0.2855(5) 0.16832(12) 0.0184(8) Uani 1 1 d .
H23 H 0.4896 0.2909 0.1378 0.022 Uiso 1 1 calc R
C24 C 0.53414(18) 0.2767(5) 0.19524(12) 0.0181(8) Uani 1 1 d .
H24 H 0.5726 0.2700 0.1831 0.022 Uiso 1 1 calc R
C25 C 0.52933(17) 0.2771(4) 0.24114(11) 0.0152(7) Uani 1 1 d .
C26 C 0.57990(16) 0.2787(4) 0.27088(11) 0.0151(7) Uani 1 1 d .
C27 C 0.57305(17) 0.2868(4) 0.31496(12) 0.0167(8) Uani 1 1 d .
H27 H 0.6071 0.2933 0.3341 0.020 Uiso 1 1 calc R

loop_
_atom_site_aniso_label
_atom_site_aniso_U_11
_atom_site_aniso_U_22
_atom_site_aniso_U_33
_atom_site_aniso_U_23
_atom_site_aniso_U_13
_atom_site_aniso_U_12
Sn1 0.01084(19) 0.0197(2) 0.01092(19) -0.00004(12) 0.00101(13) -0.00260(14)
S1 0.0129(4) 0.0235(5) 0.0124(4) 0.0014(3) -0.0002(3) -0.0048(4)
S2 0.0112(4) 0.0169(4) 0.0146(4) -0.0004(3) 0.0003(4) 0.0006(3)
O1 0.0141(13) 0.0251(14) 0.0172(13) 0.0023(10) 0.0058(11) 0.0029(11)
O2 0.0147(13) 0.0293(14) 0.0125(12) -0.0013(10) -0.0006(10) -0.0072(11)
O3 0.0166(13) 0.0314(15) 0.0156(13) -0.0020(10) 0.0039(11) -0.0051(11)
O4 0.0251(15) 0.0234(14) 0.0162(13) 0.0051(11) 0.0044(12) -0.0034(12)
O5 0.0096(13) 0.0425(16) 0.0198(14) 0.0010(12) -0.0014(11) 0.0021(12)
O6 0.0145(13) 0.0201(13) 0.0216(13) 0.0015(10) 0.0027(11) -0.0021(11)
O7 0.0185(14) 0.0184(13) 0.0254(14) -0.0043(10) 0.0011(11) 0.0022(11)
O8 0.0126(13) 0.0348(16) 0.0187(14) -0.0012(11) -0.0022(11) 0.0017(11)
N1 0.0162(16) 0.0180(16) 0.0129(14) 0.0027(12) 0.0028(13) 0.0028(13)
N2 0.0104(15) 0.0273(16) 0.0160(15) -0.0003(13) -0.0023(13) 0.0025(13)
C1 0.020(2) 0.025(2) 0.0212(19) -0.0065(15) 0.0002(16) -0.0040(16)
C2 0.043(3) 0.037(3) 0.045(3) -0.009(2) -0.013(2) 0.007(2)
C3 0.028(2) 0.031(2) 0.039(3) -0.0093(18) -0.009(2) 0.0053(19)
C4 0.051(3) 0.039(3) 0.047(3) 0.001(2) -0.009(3) -0.009(2)
C5 0.0153(18) 0.026(2) 0.0138(17) -0.0013(14) -0.0003(15) -0.0031(16)
C6 0.0157(19) 0.025(2) 0.0149(18) -0.0006(15) 0.0000(15) 0.0006(16)
C7 0.0138(18) 0.0145(17) 0.0132(17) 0.0037(13) 0.0007(14) 0.0004(14)
C8 0.0180(19) 0.023(2) 0.0142(18) -0.0014(14) 0.0000(15) -0.0005(15)
C9 0.0143(18) 0.0226(19) 0.0165(18) 0.0001(14) -0.0015(15) -0.0001(15)
C10 0.0128(18) 0.025(2) 0.0114(17) -0.0007(14) 0.0009(15) 0.0013(15)
C11 0.0121(18) 0.025(2) 0.0121(17) 0.0023(14) -0.0003(15) 0.0025(15)
C12 0.0140(19) 0.0242(19) 0.0164(18) -0.0025(15) 0.0023(15) 0.0001(16)
C13 0.0182(19) 0.0144(17) 0.0159(18) -0.0038(14) 0.0056(15) 0.0011(15)
C14 0.0186(19) 0.0169(18) 0.0137(17) -0.0010(14) 0.0042(15) -0.0002(15)
C15 0.022(2) 0.0180(18) 0.0132(17) 0.0020(14) 0.0020(15) 0.0009(15)
C16 0.0171(19) 0.0217(19) 0.0174(18) 0.0017(14) 0.0061(15) -0.0007(15)
C17 0.0147(18) 0.0182(18) 0.0145(17) 0.0023(14) 0.0027(15) 0.0041(14)
C18 0.0127(18) 0.025(2) 0.0136(17) -0.0012(14) -0.0003(14) 0.0017(15)
C19 0.0096(17) 0.0195(18) 0.0134(17) 0.0054(13) -0.0041(14) -0.0023(14)
C20 0.0087(16) 0.0166(17) 0.0102(16) 0.0025(13) -0.0024(13) -0.0016(14)
C21 0.0117(18) 0.0159(18) 0.0164(18) 0.0014(13) -0.0035(14) -0.0042(14)
C22 0.0165(19) 0.0175(18) 0.0189(18) -0.0041(14) -0.0063(16) 0.0014(15)
C23 0.0172(19) 0.025(2) 0.0132(18) 0.0008(14) 0.0010(15) 0.0000(16)
C24 0.0172(19) 0.024(2) 0.0130(17) 0.0004(14) -0.0006(15) -0.0023(15)
C25 0.0163(19) 0.0160(18) 0.0131(17) 0.0004(13) -0.0011(15) 0.0012(14)
C26 0.0124(18) 0.0187(18) 0.0142(17) -0.0011(13) 0.0002(15) -0.0022(14)
C27 0.0143(18) 0.0180(18) 0.0174(18) -0.0004(14) -0.0029(15) 0.0005(15)

loop_
_atom_type_symbol
_atom_type_description
_atom_type_scat_dispersion_real
_atom_type_scat_dispersion_imag
_atom_type_scat_source
C C 0.0033 0.0016 'International Tables Vol C Tables 4.2.6.8 and 6.1.1.4'
H H 0.0000 0.0000 'International Tables Vol C Tables 4.2.6.8 and 6.1.1.4'
N N 0.0061 0.0033 'International Tables Vol C Tables 4.2.6.8 and 6.1.1.4'
O O 0.0106 0.0060 'International Tables Vol C Tables 4.2.6.8 and 6.1.1.4'
S S 0.1246 0.1234 'International Tables Vol C Tables 4.2.6.8 and 6.1.1.4'
Sn Sn -0.6537 1.4246 'International Tables Vol C Tables 4.2.6.8 and 6.1.1.4'

loop_
_geom_angle_atom_site_label_1
_geom_angle_atom_site_label_2
_geom_angle_atom_site_label_3
_geom_angle
_geom_angle_site_symmetry_1
_geom_angle_site_symmetry_3
C1 Sn1 C1 180.0 . 7_665
C1 Sn1 O1 87.83(12) . 7_665
C1 Sn1 O1 92.17(12) 7_665 7_665
C1 Sn1 O1 92.17(12) . .
C1 Sn1 O1 87.84(12) 7_665 .
O1 Sn1 O1 180.0 7_665 .
C1 Sn1 O2 89.60(12) . .
C1 Sn1 O2 90.40(12) 7_665 .
O1 Sn1 O2 91.91(9) 7_665 .
O1 Sn1 O2 88.09(9) . .
C1 Sn1 O2 90.40(12) . 7_665
C1 Sn1 O2 89.60(12) 7_665 7_665
O1 Sn1 O2 88.09(9) 7_665 7_665
O1 Sn1 O2 91.91(9) . 7_665
O2 Sn1 O2 180.0 . 7_665
O3 S1 O4 115.53(15) . .
O3 S1 O2 112.27(15) . .
O4 S1 O2 111.15(16) . .
O3 S1 C19 107.37(16) . .
O4 S1 C19 107.99(16) . .
O2 S1 C19 101.39(15) . .
O8 S2 O7 115.04(15) . .
O8 S2 O6 112.16(15) . .
O7 S2 O6 111.05(15) . .
O8 S2 C26 106.27(16) . .
O7 S2 C26 105.66(16) . .
O6 S2 C26 105.90(15) . .
N1 O1 Sn1 120.87(19) . .
S1 O2 Sn1 137.15(15) . .
C5 N1 C9 121.5(3) . .
C5 N1 O1 118.9(3) . .
C9 N1 O1 119.5(3) . .
C15 N2 C16 122.8(3) . .
C15 N2 O5 117.6(3) . .
C16 N2 O5 119.6(3) . .
C2 C1 Sn1 118.3(3) . .
C1 C2 C3 111.1(4) . .
C4 C3 C2 115.3(4) . .
N1 C5 C6 120.5(3) . .
C5 C6 C7 120.6(3) . .
C6 C7 C8 117.2(3) . .
C6 C7 C10 121.6(3) . .
C8 C7 C10 121.2(3) . .
C9 C8 C7 121.1(3) . .
N1 C9 C8 119.2(3) . .
C7 C10 C11 114.8(3) . .
C12 C11 C10 111.0(3) . .
C13 C12 C11 115.1(3) . .
C17 C13 C14 117.6(3) . .
C17 C13 C12 120.1(3) . .
C14 C13 C12 122.4(3) . .
C15 C14 C13 120.4(3) . .
N2 C15 C14 119.3(3) . .
N2 C16 C17 118.9(3) . .
C16 C17 C13 120.9(3) . .
C19 C18 C22 120.5(3) . 5_775
C18 C19 C20 121.3(3) . .
C18 C19 S1 117.1(3) . .
C20 C19 S1 121.4(3) . .
C21 C20 C20 119.4(4) . 5_775
C21 C20 C19 123.2(3) . .
C20 C20 C19 117.4(4) 5_775 .
C22 C21 C20 120.8(3) . .
C21 C22 C18 120.5(3) . 5_775
C24 C23 C27 121.0(4) . 2_655
C23 C24 C25 121.4(4) . .
C24 C25 C26 123.5(3) . .
C24 C25 C25 118.4(4) . 2_655
C26 C25 C25 118.0(4) . 2_655
C27 C26 C25 121.5(3) . .
C27 C26 S2 117.1(3) . .
C25 C26 S2 121.3(3) . .
C26 C27 C23 119.5(4) . 2_655

loop_
_geom_bond_atom_site_label_1
_geom_bond_atom_site_label_2
_geom_bond_distance
_geom_bond_site_symmetry_2
Sn1 C1 2.126(4) .
Sn1 C1 2.126(4) 7_665
Sn1 O1 2.225(2) 7_665
Sn1 O1 2.225(2) .
Sn1 O2 2.252(2) .
Sn1 O2 2.252(2) 7_665
S1 O3 1.438(3) .
S1 O4 1.444(3) .
S1 O2 1.490(3) .
S1 C19 1.790(3) .
S2 O8 1.442(3) .
S2 O7 1.451(3) .
S2 O6 1.482(3) .
S2 C26 1.789(4) .
O1 N1 1.355(3) .
O5 N2 1.381(4) .
N1 C5 1.338(5) .
N1 C9 1.352(5) .
N2 C15 1.340(5) .
N2 C16 1.345(5) .
C1 C2 1.500(6) .
C2 C3 1.554(6) .
C3 C4 1.511(6) .
C5 C6 1.371(5) .
C6 C7 1.382(5) .
C7 C8 1.401(5) .
C7 C10 1.503(5) .
C8 C9 1.371(5) .
C10 C11 1.528(5) .
C11 C12 1.522(5) .
C12 C13 1.505(5) .
C13 C17 1.389(5) .
C13 C14 1.397(5) .
C14 C15 1.369(5) .
C16 C17 1.369(5) .
C18 C19 1.367(5) .
C18 C22 1.406(5) 5_775
C19 C20 1.436(5) .
C20 C21 1.424(5) .
C20 C20 1.433(6) 5_775
C21 C22 1.364(5) .
C22 C18 1.406(5) 5_775
C23 C24 1.360(5) .
C23 C27 1.410(5) 2_655
C24 C25 1.419(5) .
C25 C26 1.433(5) .
C25 C25 1.437(7) 2_655
C26 C27 1.371(5) .
C27 C23 1.410(5) 2_655

loop_
_geom_torsion_atom_site_label_1
_geom_torsion_atom_site_label_2
_geom_torsion_atom_site_label_3
_geom_torsion_atom_site_label_4
_geom_torsion
_geom_torsion_site_symmetry_1
_geom_torsion_site_symmetry_4
C1 Sn1 O1 N1 36.3(2) . .
C1 Sn1 O1 N1 -143.7(2) 7_665 .
O1 Sn1 O1 N1 94(15) 7_665 .
O2 Sn1 O1 N1 125.9(2) . .
O2 Sn1 O1 N1 -54.1(2) 7_665 .
O3 S1 O2 Sn1 -34.1(3) . .
O4 S1 O2 Sn1 97.1(2) . .
C19 S1 O2 Sn1 -148.4(2) . .
C1 Sn1 O2 S1 62.9(2) . .
C1 Sn1 O2 S1 -117.1(2) 7_665 .
O1 Sn1 O2 S1 150.7(2) 7_665 .
O1 Sn1 O2 S1 -29.3(2) . .
O2 Sn1 O2 S1 21.3(19) 7_665 .
Sn1 O1 N1 C5 69.2(3) . .
Sn1 O1 N1 C9 -114.1(3) . .
C1 Sn1 C1 C2 69(49) 7_665 .
O1 Sn1 C1 C2 61.9(3) 7_665 .
O1 Sn1 C1 C2 -118.1(3) . .
O2 Sn1 C1 C2 153.8(3) . .
O2 Sn1 C1 C2 -26.2(3) 7_665 .
Sn1 C1 C2 C3 160.8(3) . .
C1 C2 C3 C4 -81.0(5) . .
C9 N1 C5 C6 -1.6(5) . .
O1 N1 C5 C6 175.0(3) . .
N1 C5 C6 C7 0.5(5) . .
C5 C6 C7 C8 0.4(5) . .
C5 C6 C7 C10 -177.5(3) . .
C6 C7 C8 C9 -0.3(5) . .
C10 C7 C8 C9 177.6(3) . .
C5 N1 C9 C8 1.7(5) . .
O1 N1 C9 C8 -174.9(3) . .
C7 C8 C9 N1 -0.8(5) . .
C6 C7 C10 C11 -23.2(5) . .
C8 C7 C10 C11 159.0(3) . .
C7 C10 C11 C12 177.8(3) . .
C10 C11 C12 C13 -173.6(3) . .
C11 C12 C13 C17 135.2(3) . .
C11 C12 C13 C14 -45.4(5) . .
C17 C13 C14 C15 2.3(5) . .
C12 C13 C14 C15 -177.1(3) . .
C16 N2 C15 C14 -2.6(5) . .
O5 N2 C15 C14 179.3(3) . .
C13 C14 C15 N2 -0.5(5) . .
C15 N2 C16 C17 3.7(5) . .
O5 N2 C16 C17 -178.2(3) . .
N2 C16 C17 C13 -1.7(5) . .
C14 C13 C17 C16 -1.2(5) . .
C12 C13 C17 C16 178.3(3) . .
C22 C18 C19 C20 -0.3(5) 5_775 .
C22 C18 C19 S1 -175.8(3) 5_775 .
O3 S1 C19 C18 -5.7(3) . .
O4 S1 C19 C18 -130.9(3) . .
O2 S1 C19 C18 112.2(3) . .
O3 S1 C19 C20 178.7(3) . .
O4 S1 C19 C20 53.5(3) . .
O2 S1 C19 C20 -63.4(3) . .
C18 C19 C20 C21 179.9(3) . .
S1 C19 C20 C21 -4.8(5) . .
C18 C19 C20 C20 -0.3(6) . 5_775
S1 C19 C20 C20 175.0(3) . 5_775
C20 C20 C21 C22 -0.5(6) 5_775 .
C19 C20 C21 C22 179.2(3) . .
C20 C21 C22 C18 1.2(5) . 5_775
C27 C23 C24 C25 -3.1(5) 2_655 .
C23 C24 C25 C26 -176.1(3) . .
C23 C24 C25 C25 3.5(4) . 2_655
C24 C25 C26 C27 177.1(3) . .
C25 C25 C26 C27 -2.4(4) 2_655 .
C24 C25 C26 S2 -7.6(5) . .
C25 C25 C26 S2 172.90(14) 2_655 .
O8 S2 C26 C27 -9.2(3) . .
O7 S2 C26 C27 113.4(3) . .
O6 S2 C26 C27 -128.7(3) . .
O8 S2 C26 C25 175.2(3) . .
O7 S2 C26 C25 -62.1(3) . .
O6 S2 C26 C25 55.8(3) . .
C25 C26 C27 C23 2.9(5) . 2_655
S2 C26 C27 C23 -172.6(3) . 2_655
